data_7123744
loop_
_publ_author_name
'Song, Lina'
'Tian, Xianhai'
'Rudolph, Matthias'
'Rominger, Frank -'
'Hashmi, Stephen'

_publ_section_title
;
 Gold(III)-Catalyzed Chemoselective Annulations of Anthranils with
 N-Allylynamides for the Synthesis of 3-Azabicyclo[3.1.0]hexan-2-imines
;
_journal_name_full 'Chemical Communications'
_journal_paper_doi 10.1039/C9CC04027G
_journal_year 2019
_chemical_formula_sum 'C29 H30 N2 O3 S'
_chemical_formula_weight 486.61
_chemical_name_common '3o in manuscript'
_space_group_crystal_system triclinic
_space_group_IT_number 2
_space_group_name_Hall '-P 1'
_space_group_name_H-M_alt 'P -1'
_symmetry_space_group_name_Hall '-P 1'
_symmetry_space_group_name_H-M 'P -1'
_atom_sites_solution_hydrogens geom
_audit_creation_method SHELXL-2017/1
_audit_update_record
;
2019-02-21 deposited with the CCDC.    2019-06-28 downloaded from the CCDC.
;
_cell_angle_alpha 80.717(5)
_cell_angle_beta 82.997(5)
_cell_angle_gamma 83.968(5)
_cell_formula_units_Z 2
_cell_length_a 6.6070(15)
_cell_length_b 10.215(2)
_cell_length_c 18.879(4)
_cell_measurement_reflns_used 1596
_cell_measurement_temperature 200(2)
_cell_measurement_theta_max 20.64
_cell_measurement_theta_min 2.45
_cell_volume 1243.3(5)
_computing_cell_refinement 'Bruker SAINT'
_computing_data_collection 'Bruker APEX2'
_computing_data_reduction 'Bruker SAINT'
_computing_molecular_graphics 'Bruker SHELXTL'
_computing_publication_material 'Bruker SHELXTL'
_computing_structure_refinement 'SHELXL-2017/1 (Sheldrick, 2017)'
_computing_structure_solution 'SHELXT-2014 (Sheldrick 2014)'
_diffrn_ambient_temperature 200(2)
_diffrn_measured_fraction_theta_full 0.997
_diffrn_measured_fraction_theta_max 0.997
_diffrn_measurement_device_type 'Bruker APEX-II Quazar area detector'
_diffrn_measurement_method '\f and \w scans'
_diffrn_radiation_type MoK\a
_diffrn_radiation_wavelength 0.71073
_diffrn_reflns_av_R_equivalents 0.0825
_diffrn_reflns_av_unetI/netI 0.0965
_diffrn_reflns_Laue_measured_fraction_full 0.997
_diffrn_reflns_Laue_measured_fraction_max 0.997
_diffrn_reflns_limit_h_max 7
_diffrn_reflns_limit_h_min -7
_diffrn_reflns_limit_k_max 11
_diffrn_reflns_limit_k_min -11
_diffrn_reflns_limit_l_max 20
_diffrn_reflns_limit_l_min -21
_diffrn_reflns_number 12508
_diffrn_reflns_point_group_measured_fraction_full 0.997
_diffrn_reflns_point_group_measured_fraction_max 0.997
_diffrn_reflns_theta_full 23.289
_diffrn_reflns_theta_max 23.289
_diffrn_reflns_theta_min 2.028
_diffrn_source 'ImuS microsource'
_exptl_absorpt_coefficient_mu 0.164
_exptl_absorpt_correction_T_max 0.9571
_exptl_absorpt_correction_T_min 0.7595
_exptl_absorpt_correction_type multi-scan
_exptl_absorpt_process_details
;
Sheldrick, G. M. (2008). <i>SADABS</i>. University of G\"ottingen, Germany.
;
_exptl_crystal_colour colourless
_exptl_crystal_density_diffrn 1.300
_exptl_crystal_description plank
_exptl_crystal_F_000 516
_exptl_crystal_size_max 0.147
_exptl_crystal_size_mid 0.117
_exptl_crystal_size_min 0.057
_refine_diff_density_max 0.241
_refine_diff_density_min -0.416
_refine_diff_density_rms 0.060
_refine_ls_extinction_method none
_refine_ls_goodness_of_fit_ref 1.010
_refine_ls_hydrogen_treatment constr
_refine_ls_matrix_type full
_refine_ls_number_parameters 320
_refine_ls_number_reflns 3582
_refine_ls_number_restraints 0
_refine_ls_restrained_S_all 1.010
_refine_ls_R_factor_all 0.1033
_refine_ls_R_factor_gt 0.0583
_refine_ls_shift/su_max 0.000
_refine_ls_shift/su_mean 0.000
_refine_ls_structure_factor_coef Fsqd
_refine_ls_weighting_details 'w=1/[\s^2^(Fo^2^)+(0.0676P)^2^] where P=(Fo^2^+2Fc^2^)/3'
_refine_ls_weighting_scheme calc
_refine_ls_wR_factor_gt 0.1293
_refine_ls_wR_factor_ref 0.1519
_reflns_Friedel_coverage 0.000
_reflns_number_gt 2279
_reflns_number_total 3582
_reflns_threshold_expression 'I > 2\s(I)'
_cod_data_source_file c9cc04027g2.cif
_cod_data_source_block lis6
_cod_database_code 7123744
_shelx_shelxl_version_number 2017/1
_shelx_space_group_comment
; 
The symmetry employed for this shelxl refinement is uniquely defined 
by the following loop, which should always be used as a source of 
symmetry information in preference to the above space-group names. 
They are only intended as comments. 
;
_shelx_estimated_absorpt_t_min 0.976
_shelx_estimated_absorpt_t_max 0.991

loop_
_space_group_symop_operation_xyz
'x, y, z'
'-x, -y, -z'

loop_
_atom_site_label
_atom_site_type_symbol
_atom_site_fract_x
_atom_site_fract_y
_atom_site_fract_z
_atom_site_U_iso_or_equiv
_atom_site_adp_type
_atom_site_occupancy
_atom_site_site_symmetry_order
_atom_site_calc_flag
_atom_site_refinement_flags_posn
_atom_site_refinement_flags_adp
S1 S 0.12135(14) 0.80765(10) 0.32603(6) 0.0351(3) Uani 1 1 d . .
N1 N 0.2635(4) 0.7712(3) 0.25097(17) 0.0296(8) Uani 1 1 d . .
C2 C 0.4056(5) 0.6579(4) 0.2524(2) 0.0272(9) Uani 1 1 d . .
C3 C 0.5777(5) 0.6885(3) 0.1948(2) 0.0271(9) Uani 1 1 d . .
C5 C 0.5234(6) 0.8286(4) 0.1575(2) 0.0339(10) Uani 1 1 d . .
H5 H 0.558092 0.849704 0.104049 0.041 Uiso 1 1 calc R U
C4 C 0.6932(6) 0.8031(4) 0.2048(2) 0.0363(10) Uani 1 1 d . .
H4A H 0.668702 0.835425 0.252054 0.044 Uiso 1 1 calc R U
H4B H 0.835114 0.807153 0.181150 0.044 Uiso 1 1 calc R U
C6 C 0.3156(6) 0.8785(4) 0.1905(2) 0.0363(10) Uani 1 1 d . .
H6A H 0.321954 0.963735 0.208454 0.044 Uiso 1 1 calc R U
H6B H 0.213827 0.891418 0.155066 0.044 Uiso 1 1 calc R U
N7 N 0.3769(4) 0.5520(3) 0.29707(17) 0.0287(8) Uani 1 1 d . .
C11 C 0.5432(5) 0.4537(3) 0.3067(2) 0.0272(9) Uani 1 1 d . .
O11 O -0.0052(4) 0.7018(3) 0.35369(16) 0.0444(8) Uani 1 1 d . .
C12 C 0.5373(5) 0.3267(4) 0.2878(2) 0.0285(9) Uani 1 1 d . .
O12 O 0.0295(4) 0.9400(3) 0.30538(15) 0.0425(8) Uani 1 1 d . .
C13 C 0.7016(6) 0.2301(4) 0.3013(2) 0.0336(10) Uani 1 1 d . .
H13 H 0.699572 0.144239 0.288371 0.040 Uiso 1 1 calc R U
C14 C 0.8642(6) 0.2583(4) 0.3329(2) 0.0405(11) Uani 1 1 d . .
H14 H 0.973399 0.191855 0.342402 0.049 Uiso 1 1 calc R U
C15 C 0.8692(6) 0.3845(4) 0.3511(2) 0.0371(10) Uani 1 1 d . .
H15 H 0.983391 0.404366 0.372272 0.045 Uiso 1 1 calc R U
C16 C 0.7088(5) 0.4819(4) 0.3384(2) 0.0338(10) Uani 1 1 d . .
H16 H 0.712642 0.567470 0.351521 0.041 Uiso 1 1 calc R U
C17 C 0.3683(6) 0.2954(4) 0.2521(2) 0.0352(10) Uani 1 1 d . .
H17 H 0.258534 0.362455 0.244999 0.042 Uiso 1 1 calc R U
O17 O 0.3561(4) 0.1908(3) 0.23065(17) 0.0513(8) Uani 1 1 d . .
C21 C 0.6755(5) 0.5781(3) 0.15541(19) 0.0258(9) Uani 1 1 d . .
C22 C 0.8768(5) 0.5263(4) 0.1610(2) 0.0326(10) Uani 1 1 d . .
H22 H 0.960187 0.565640 0.187889 0.039 Uiso 1 1 calc R U
C23 C 0.9578(6) 0.4175(4) 0.1276(2) 0.0341(10) Uani 1 1 d . .
H23 H 1.095908 0.383776 0.132263 0.041 Uiso 1 1 calc R U
C24 C 0.8415(6) 0.3569(4) 0.08765(19) 0.0290(9) Uani 1 1 d . .
C25 C 0.6421(6) 0.4119(4) 0.0806(2) 0.0344(10) Uani 1 1 d . .
H25 H 0.559444 0.374276 0.052692 0.041 Uiso 1 1 calc R U
C26 C 0.5618(5) 0.5205(4) 0.1135(2) 0.0305(9) Uani 1 1 d . .
H26 H 0.425544 0.556509 0.107183 0.037 Uiso 1 1 calc R U
C28 C 0.9235(6) 0.2286(4) 0.0577(2) 0.0310(10) Uani 1 1 d . .
C281 C 0.8385(8) 0.2220(5) -0.0132(2) 0.0627(15) Uani 1 1 d . .
H28A H 0.903600 0.143427 -0.033300 0.094 Uiso 1 1 calc R U
H28B H 0.866983 0.302426 -0.047458 0.094 Uiso 1 1 calc R U
H28C H 0.690241 0.216000 -0.004221 0.094 Uiso 1 1 calc R U
C38 C 0.7765(7) 0.8063(5) 0.5224(2) 0.0628(15) Uani 1 1 d . .
H38A H 0.730300 0.769846 0.572351 0.094 Uiso 1 1 calc R U
H38B H 0.814001 0.897208 0.520650 0.094 Uiso 1 1 calc R U
H38C H 0.895794 0.750611 0.504690 0.094 Uiso 1 1 calc R U
C36 C 0.4195(6) 0.9173(4) 0.3774(2) 0.0369(10) Uani 1 1 d . .
H36 H 0.396000 0.990873 0.340721 0.044 Uiso 1 1 calc R U
C35 C 0.5699(6) 0.9168(4) 0.4216(2) 0.0401(11) Uani 1 1 d . .
H35 H 0.649971 0.990627 0.415353 0.048 Uiso 1 1 calc R U
C34 C 0.6069(6) 0.8084(4) 0.4759(2) 0.0403(11) Uani 1 1 d . .
C33 C 0.4854(7) 0.7049(4) 0.4844(2) 0.0478(12) Uani 1 1 d . .
H33 H 0.505319 0.632347 0.522009 0.057 Uiso 1 1 calc R U
C32 C 0.3355(6) 0.7030(4) 0.4402(2) 0.0410(11) Uani 1 1 d . .
H32 H 0.255528 0.629094 0.446348 0.049 Uiso 1 1 calc R U
C31 C 0.3025(5) 0.8101(4) 0.3865(2) 0.0296(9) Uani 1 1 d . .
C282 C 1.1570(6) 0.2141(4) 0.0443(3) 0.0541(13) Uani 1 1 d . .
H28D H 1.201966 0.130870 0.025227 0.081 Uiso 1 1 calc R U
H28E H 1.215174 0.212547 0.089836 0.081 Uiso 1 1 calc R U
H28F H 1.203759 0.289466 0.009371 0.081 Uiso 1 1 calc R U
C283 C 0.8560(7) 0.1109(4) 0.1145(3) 0.0572(14) Uani 1 1 d . .
H28G H 0.904748 0.027008 0.096663 0.086 Uiso 1 1 calc R U
H28H H 0.706301 0.117433 0.123374 0.086 Uiso 1 1 calc R U
H28I H 0.914098 0.113465 0.159552 0.086 Uiso 1 1 calc R U

loop_
_atom_site_aniso_label
_atom_site_aniso_U_11
_atom_site_aniso_U_22
_atom_site_aniso_U_33
_atom_site_aniso_U_23
_atom_site_aniso_U_13
_atom_site_aniso_U_12
S1 0.0277(5) 0.0266(6) 0.0525(7) -0.0145(5) -0.0052(5) 0.0051(4)
N1 0.0304(17) 0.0198(19) 0.038(2) -0.0028(15) -0.0087(15) 0.0050(14)
C2 0.024(2) 0.021(2) 0.039(2) -0.0115(19) -0.0085(18) 0.0068(17)
C3 0.030(2) 0.013(2) 0.037(2) -0.0028(17) -0.0074(18) 0.0034(16)
C5 0.046(2) 0.017(2) 0.037(2) -0.0018(18) -0.008(2) 0.0031(18)
C4 0.039(2) 0.022(2) 0.048(3) -0.007(2) -0.008(2) -0.0004(18)
C6 0.044(2) 0.022(2) 0.043(3) -0.007(2) -0.016(2) 0.0110(18)
N7 0.0269(17) 0.0183(19) 0.040(2) -0.0042(16) -0.0066(15) 0.0060(14)
C11 0.027(2) 0.018(2) 0.034(2) 0.0000(17) -0.0022(18) 0.0044(16)
O11 0.0313(15) 0.0338(18) 0.069(2) -0.0162(15) 0.0045(14) -0.0079(13)
C12 0.031(2) 0.020(2) 0.033(2) -0.0011(18) -0.0040(18) 0.0035(17)
O12 0.0383(16) 0.0257(17) 0.064(2) -0.0154(14) -0.0148(14) 0.0207(12)
C13 0.031(2) 0.021(2) 0.044(3) -0.0044(19) 0.001(2) 0.0068(17)
C14 0.036(2) 0.030(3) 0.051(3) 0.003(2) -0.006(2) 0.0084(19)
C15 0.035(2) 0.036(3) 0.041(3) -0.003(2) -0.016(2) 0.0026(19)
C16 0.035(2) 0.025(2) 0.042(3) -0.0048(19) -0.007(2) 0.0007(18)
C17 0.033(2) 0.023(3) 0.047(3) -0.003(2) -0.002(2) 0.0034(18)
O17 0.0546(19) 0.0272(19) 0.078(2) -0.0190(16) -0.0145(17) -0.0037(14)
C21 0.031(2) 0.016(2) 0.028(2) 0.0015(17) -0.0035(18) 0.0005(16)
C22 0.030(2) 0.030(2) 0.040(2) -0.012(2) -0.0058(19) 0.0008(18)
C23 0.027(2) 0.035(3) 0.041(2) -0.009(2) -0.0098(19) 0.0061(18)
C24 0.035(2) 0.024(2) 0.027(2) -0.0019(18) -0.0049(18) 0.0031(17)
C25 0.033(2) 0.031(3) 0.041(3) -0.011(2) -0.012(2) 0.0022(18)
C26 0.028(2) 0.025(2) 0.038(2) -0.0046(19) -0.0096(19) 0.0075(17)
C28 0.036(2) 0.023(2) 0.033(2) -0.0055(18) -0.0048(19) 0.0040(17)
C281 0.080(4) 0.051(3) 0.062(3) -0.029(3) -0.023(3) 0.027(3)
C38 0.050(3) 0.089(4) 0.050(3) -0.016(3) -0.016(3) 0.015(3)
C36 0.044(2) 0.030(3) 0.038(3) -0.007(2) -0.009(2) 0.000(2)
C35 0.041(2) 0.040(3) 0.040(3) -0.009(2) -0.005(2) -0.002(2)
C34 0.037(2) 0.048(3) 0.035(3) -0.010(2) -0.004(2) 0.009(2)
C33 0.061(3) 0.041(3) 0.034(3) 0.001(2) -0.001(2) 0.018(2)
C32 0.042(2) 0.027(3) 0.050(3) -0.001(2) 0.001(2) 0.0016(19)
C31 0.030(2) 0.023(2) 0.035(2) -0.0088(19) -0.0007(18) 0.0070(17)
C282 0.045(3) 0.041(3) 0.080(4) -0.030(3) 0.001(3) 0.006(2)
C283 0.073(3) 0.018(2) 0.071(3) -0.002(2) 0.014(3) 0.009(2)

loop_
_atom_type_symbol
_atom_type_description
_atom_type_scat_dispersion_real
_atom_type_scat_dispersion_imag
_atom_type_scat_source
C C 0.0033 0.0016 'International Tables Vol C Tables 4.2.6.8 and 6.1.1.4'
H H 0.0000 0.0000 'International Tables Vol C Tables 4.2.6.8 and 6.1.1.4'
N N 0.0061 0.0033 'International Tables Vol C Tables 4.2.6.8 and 6.1.1.4'
O O 0.0106 0.0060 'International Tables Vol C Tables 4.2.6.8 and 6.1.1.4'
S S 0.1246 0.1234 'International Tables Vol C Tables 4.2.6.8 and 6.1.1.4'

loop_
_geom_angle_atom_site_label_1
_geom_angle_atom_site_label_2
_geom_angle_atom_site_label_3
_geom_angle
O11 S1 O12 119.94(17)
O11 S1 N1 108.96(17)
O12 S1 N1 104.20(17)
O11 S1 C31 108.75(18)
O12 S1 C31 110.01(17)
N1 S1 C31 103.72(16)
C2 N1 C6 113.1(3)
C2 N1 S1 121.3(3)
C6 N1 S1 120.3(2)
N7 C2 N1 121.8(3)
N7 C2 C3 130.2(3)
N1 C2 C3 108.0(3)
C2 C3 C21 117.9(3)
C2 C3 C4 114.1(3)
C21 C3 C4 122.3(3)
C2 C3 C5 106.1(3)
C21 C3 C5 123.3(3)
C4 C3 C5 59.1(2)
C4 C5 C6 117.3(3)
C4 C5 C3 60.2(2)
C6 C5 C3 108.7(3)
C4 C5 H5 118.8
C6 C5 H5 118.8
C3 C5 H5 118.8
C5 C4 C3 60.6(2)
C5 C4 H4A 117.7
C3 C4 H4A 117.7
C5 C4 H4B 117.7
C3 C4 H4B 117.7
H4A C4 H4B 114.8
N1 C6 C5 103.7(3)
N1 C6 H6A 111.0
C5 C6 H6A 111.0
N1 C6 H6B 111.0
C5 C6 H6B 111.0
H6A C6 H6B 109.0
C2 N7 C11 118.7(3)
C16 C11 C12 119.9(3)
C16 C11 N7 119.2(3)
C12 C11 N7 120.8(3)
C11 C12 C13 119.0(3)
C11 C12 C17 121.2(3)
C13 C12 C17 119.8(3)
C14 C13 C12 120.8(4)
C14 C13 H13 119.6
C12 C13 H13 119.6
C13 C14 C15 119.8(4)
C13 C14 H14 120.1
C15 C14 H14 120.1
C16 C15 C14 120.6(4)
C16 C15 H15 119.7
C14 C15 H15 119.7
C11 C16 C15 119.8(4)
C11 C16 H16 120.1
C15 C16 H16 120.1
O17 C17 C12 125.5(4)
O17 C17 H17 117.2
C12 C17 H17 117.2
C26 C21 C22 117.6(3)
C26 C21 C3 119.9(3)
C22 C21 C3 122.4(3)
C21 C22 C23 120.7(4)
C21 C22 H22 119.6
C23 C22 H22 119.6
C24 C23 C22 121.6(3)
C24 C23 H23 119.2
C22 C23 H23 119.2
C25 C24 C23 117.2(3)
C25 C24 C28 121.2(3)
C23 C24 C28 121.4(3)
C26 C25 C24 121.1(4)
C26 C25 H25 119.4
C24 C25 H25 119.4
C25 C26 C21 121.6(3)
C25 C26 H26 119.2
C21 C26 H26 119.2
C281 C28 C282 108.0(4)
C281 C28 C24 111.4(3)
C282 C28 C24 112.5(3)
C281 C28 C283 109.4(4)
C282 C28 C283 108.0(3)
C24 C28 C283 107.4(3)
C28 C281 H28A 109.5
C28 C281 H28B 109.5
H28A C281 H28B 109.5
C28 C281 H28C 109.5
H28A C281 H28C 109.5
H28B C281 H28C 109.5
C34 C38 H38A 109.5
C34 C38 H38B 109.5
H38A C38 H38B 109.5
C34 C38 H38C 109.5
H38A C38 H38C 109.5
H38B C38 H38C 109.5
C35 C36 C31 119.7(4)
C35 C36 H36 120.2
C31 C36 H36 120.2
C36 C35 C34 120.8(4)
C36 C35 H35 119.6
C34 C35 H35 119.6
C33 C34 C35 118.0(4)
C33 C34 C38 121.4(4)
C35 C34 C38 120.6(4)
C34 C33 C32 121.9(4)
C34 C33 H33 119.0
C32 C33 H33 119.0
C33 C32 C31 119.2(4)
C33 C32 H32 120.4
C31 C32 H32 120.4
C36 C31 C32 120.3(4)
C36 C31 S1 119.1(3)
C32 C31 S1 120.5(3)
C28 C282 H28D 109.5
C28 C282 H28E 109.5
H28D C282 H28E 109.5
C28 C282 H28F 109.5
H28D C282 H28F 109.5
H28E C282 H28F 109.5
C28 C283 H28G 109.5
C28 C283 H28H 109.5
H28G C283 H28H 109.5
C28 C283 H28I 109.5
H28G C283 H28I 109.5
H28H C283 H28I 109.5

loop_
_geom_bond_atom_site_label_1
_geom_bond_atom_site_label_2
_geom_bond_distance
S1 O11 1.429(3)
S1 O12 1.436(3)
S1 N1 1.674(3)
S1 C31 1.756(4)
N1 C2 1.410(4)
N1 C6 1.484(5)
C2 N7 1.275(4)
C2 C3 1.496(5)
C3 C21 1.497(5)
C3 C4 1.511(5)
C3 C5 1.517(5)
C5 C4 1.494(5)
C5 C6 1.510(5)
C5 H5 1.0000
C4 H4A 0.9900
C4 H4B 0.9900
C6 H6A 0.9900
C6 H6B 0.9900
N7 C11 1.416(4)
C11 C16 1.385(5)
C11 C12 1.406(5)
C12 C13 1.406(5)
C12 C17 1.461(5)
C13 C14 1.366(5)
C13 H13 0.9500
C14 C15 1.391(5)
C14 H14 0.9500
C15 C16 1.391(5)
C15 H15 0.9500
C16 H16 0.9500
C17 O17 1.216(4)
C17 H17 0.9500
C21 C26 1.387(5)
C21 C22 1.389(5)
C22 C23 1.392(5)
C22 H22 0.9500
C23 C24 1.391(5)
C23 H23 0.9500
C24 C25 1.390(5)
C24 C28 1.532(5)
C25 C26 1.384(5)
C25 H25 0.9500
C26 H26 0.9500
C28 C281 1.527(6)
C28 C282 1.528(5)
C28 C283 1.541(5)
C281 H28A 0.9800
C281 H28B 0.9800
C281 H28C 0.9800
C38 C34 1.502(6)
C38 H38A 0.9800
C38 H38B 0.9800
C38 H38C 0.9800
C36 C35 1.372(5)
C36 C31 1.383(5)
C36 H36 0.9500
C35 C34 1.406(6)
C35 H35 0.9500
C34 C33 1.372(6)
C33 C32 1.375(6)
C33 H33 0.9500
C32 C31 1.385(5)
C32 H32 0.9500
C282 H28D 0.9800
C282 H28E 0.9800
C282 H28F 0.9800
C283 H28G 0.9800
C283 H28H 0.9800
C283 H28I 0.9800

loop_
_geom_torsion_atom_site_label_1
_geom_torsion_atom_site_label_2
_geom_torsion_atom_site_label_3
_geom_torsion_atom_site_label_4
_geom_torsion
O11 S1 N1 C2 -61.8(3)
O12 S1 N1 C2 169.1(3)
C31 S1 N1 C2 53.9(3)
O11 S1 N1 C6 145.5(3)
O12 S1 N1 C6 16.4(3)
C31 S1 N1 C6 -98.8(3)
C6 N1 C2 N7 -174.4(3)
S1 N1 C2 N7 31.1(5)
C6 N1 C2 C3 5.2(4)
S1 N1 C2 C3 -149.4(2)
N7 C2 C3 C21 34.9(6)
N1 C2 C3 C21 -144.6(3)
N7 C2 C3 C4 -119.1(4)
N1 C2 C3 C4 61.4(4)
N7 C2 C3 C5 178.0(4)
N1 C2 C3 C5 -1.5(4)
C2 C3 C5 C4 108.8(3)
C21 C3 C5 C4 -110.6(4)
C2 C3 C5 C6 -2.5(4)
C21 C3 C5 C6 138.1(4)
C4 C3 C5 C6 -111.4(4)
C6 C5 C4 C3 96.9(4)
C2 C3 C4 C5 -94.9(3)
C21 C3 C4 C5 112.3(4)
C2 N1 C6 C5 -6.5(4)
S1 N1 C6 C5 148.3(3)
C4 C5 C6 N1 -60.2(4)
C3 C5 C6 N1 5.3(4)
N1 C2 N7 C11 -166.2(3)
C3 C2 N7 C11 14.4(6)
C2 N7 C11 C16 67.3(5)
C2 N7 C11 C12 -115.9(4)
C16 C11 C12 C13 -0.3(5)
N7 C11 C12 C13 -177.1(3)
C16 C11 C12 C17 -177.9(3)
N7 C11 C12 C17 5.3(5)
C11 C12 C13 C14 0.6(6)
C17 C12 C13 C14 178.2(4)
C12 C13 C14 C15 -0.9(6)
C13 C14 C15 C16 1.0(6)
C12 C11 C16 C15 0.4(5)
N7 C11 C16 C15 177.3(3)
C14 C15 C16 C11 -0.8(6)
C11 C12 C17 O17 176.0(4)
C13 C12 C17 O17 -1.5(6)
C2 C3 C21 C26 63.7(5)
C4 C3 C21 C26 -144.5(4)
C5 C3 C21 C26 -72.6(5)
C2 C3 C21 C22 -113.9(4)
C4 C3 C21 C22 37.9(5)
C5 C3 C21 C22 109.7(4)
C26 C21 C22 C23 -2.3(5)
C3 C21 C22 C23 175.4(3)
C21 C22 C23 C24 0.1(6)
C22 C23 C24 C25 1.8(6)
C22 C23 C24 C28 -173.5(3)
C23 C24 C25 C26 -1.5(6)
C28 C24 C25 C26 173.8(3)
C24 C25 C26 C21 -0.7(6)
C22 C21 C26 C25 2.6(5)
C3 C21 C26 C25 -175.2(3)
C25 C24 C28 C281 36.3(5)
C23 C24 C28 C281 -148.6(4)
C25 C24 C28 C282 157.8(4)
C23 C24 C28 C282 -27.2(5)
C25 C24 C28 C283 -83.5(4)
C23 C24 C28 C283 91.6(4)
C31 C36 C35 C34 0.2(6)
C36 C35 C34 C33 -1.5(6)
C36 C35 C34 C38 177.9(4)
C35 C34 C33 C32 2.2(6)
C38 C34 C33 C32 -177.2(4)
C34 C33 C32 C31 -1.6(6)
C35 C36 C31 C32 0.4(6)
C35 C36 C31 S1 -176.1(3)
C33 C32 C31 C36 0.3(6)
C33 C32 C31 S1 176.8(3)
O11 S1 C31 C36 -169.3(3)
O12 S1 C31 C36 -36.1(4)
N1 S1 C31 C36 74.8(3)
O11 S1 C31 C32 14.1(4)
O12 S1 C31 C32 147.3(3)
N1 S1 C31 C32 -101.7(3)
